data_4500165
loop_
_publ_author_name
'Yeung, Hamish H.-M.'
'Kosa, Monica'
'Parrinello, Michele'
'Forster, Paul M.'
'Cheetham, Anthony K.'

_publ_section_title
;
 Structural Diversity and Energetics in Anhydrous Lithium Tartrates:
 Experimental and Computational Studies of Novel Chiral Polymorphs and
 Their Racemic and Meso Analogues
;
_journal_issue 1
_journal_name_full 'Crystal Growth &amp; Design'
_journal_page_first 221
_journal_paper_doi 10.1021/cg101170k
_journal_volume 11
_journal_year 2011
_chemical_formula_moiety '(Li 1+)2 (C4 H4 O6 2-)'
_chemical_formula_sum 'C4 H4 Li2 O6'
_chemical_formula_weight 161.95
_chemical_name_common 'Dilithium meso-tartrate'
_chemical_name_systematic
;
 ?
;
_space_group_IT_number 14
_symmetry_cell_setting monoclinic
_symmetry_space_group_name_Hall '-P 2ybc'
_symmetry_space_group_name_H-M 'P 1 21/c 1'
_atom_sites_solution_hydrogens geom
_atom_sites_solution_primary direct
_atom_sites_solution_secondary difmap
_audit_creation_method SHELXL-97
_cell_angle_alpha 90.00
_cell_angle_beta 100.474(9)
_cell_angle_gamma 90.00
_cell_formula_units_Z 2
_cell_length_a 6.0522(9)
_cell_length_b 5.3351(8)
_cell_length_c 9.8636(14)
_cell_measurement_reflns_used 10520
_cell_measurement_temperature 120(2)
_cell_measurement_theta_max 27.48
_cell_measurement_theta_min 2.91
_cell_volume 313.18(8)
_computing_cell_refinement 'DENZO (Otwinowski & Minor, 1997) & COLLECT (Hooft, R.W.W., 1998)'
_computing_data_collection 'COLLECT (Hooft, R.W.W., 1998)'
_computing_data_reduction 'DENZO (Otwinowski & Minor, 1997) & COLLECT (Hooft, R.W.W., 1998)'
_computing_molecular_graphics
;   
'Ortep-3 for Windows (Farrugia, 1997), 
DIAMOND (Brandenburg, K., 1999) & 
Mercury (Macrae, C.F. et al., 2006)'
;
_computing_publication_material 'WinGX publication routines (Farrugia, 1999)'
_computing_structure_refinement 'SHELXL-97 (Sheldrick, 2008)'
_computing_structure_solution "'Superflip' (Palatinus L., Chapuis G., 2007)"
_diffrn_ambient_temperature 120(2)
_diffrn_detector_area_resol_mean '4096x4096pixels / 62x62mm'
_diffrn_measured_fraction_theta_full 0.982
_diffrn_measured_fraction_theta_max 0.982
_diffrn_measurement_device_type 'Bruker-Nonius APEX II CCD camera on \k-goniostat'
_diffrn_measurement_method '\f & \w scans'
_diffrn_radiation_monochromator '10cm confocal mirrors'
_diffrn_radiation_source 'Bruker-Nonius FR591 rotating anode'
_diffrn_radiation_type MoK\a
_diffrn_radiation_wavelength 0.71073
_diffrn_reflns_av_R_equivalents 0.0554
_diffrn_reflns_av_sigmaI/netI 0.0470
_diffrn_reflns_limit_h_max 7
_diffrn_reflns_limit_h_min -7
_diffrn_reflns_limit_k_max 6
_diffrn_reflns_limit_k_min -6
_diffrn_reflns_limit_l_max 12
_diffrn_reflns_limit_l_min -12
_diffrn_reflns_number 3246
_diffrn_reflns_theta_full 27.59
_diffrn_reflns_theta_max 27.59
_diffrn_reflns_theta_min 3.42
_exptl_absorpt_coefficient_mu 0.158
_exptl_absorpt_correction_type none
_exptl_crystal_colour colourless
_exptl_crystal_density_diffrn 1.717
_exptl_crystal_density_method 'not measured'
_exptl_crystal_description rod
_exptl_crystal_F_000 164
_exptl_crystal_size_max 0.22
_exptl_crystal_size_mid 0.05
_exptl_crystal_size_min 0.03
_refine_diff_density_max 0.316
_refine_diff_density_min -0.263
_refine_diff_density_rms 0.073
_refine_ls_extinction_method none
_refine_ls_goodness_of_fit_ref 1.014
_refine_ls_hydrogen_treatment mixed
_refine_ls_matrix_type full
_refine_ls_number_parameters 62
_refine_ls_number_reflns 713
_refine_ls_number_restraints 2
_refine_ls_restrained_S_all 1.018
_refine_ls_R_factor_all 0.1059
_refine_ls_R_factor_gt 0.0810
_refine_ls_shift/su_max 0.000
_refine_ls_shift/su_mean 0.000
_refine_ls_structure_factor_coef Fsqd
_refine_ls_weighting_details 'calc w=1/[\s^2^(Fo^2^)+(0.0583P)^2^+1.1685P] where P=(Fo^2^+2Fc^2^)/3'
_refine_ls_weighting_scheme calc
_refine_ls_wR_factor_gt 0.1736
_refine_ls_wR_factor_ref 0.1906
_reflns_number_gt 543
_reflns_number_total 713
_reflns_threshold_expression >2\s(I)
_cod_data_source_file cg101170k_si_002.cif
_cod_data_source_block 4-Li2mesoTartrate
_cod_original_sg_symbol_H-M 'P 21/c'
_cod_database_code 4500165

loop_
_symmetry_equiv_pos_as_xyz
'x, y, z'
'-x, y+1/2, -z+1/2'
'-x, -y, -z'
'x, -y-1/2, z-1/2'

loop_
_atom_site_label
_atom_site_type_symbol
_atom_site_fract_x
_atom_site_fract_y
_atom_site_fract_z
_atom_site_U_iso_or_equiv
_atom_site_adp_type
_atom_site_occupancy
_atom_site_symmetry_multiplicity
_atom_site_calc_flag
_atom_site_refinement_flags
Li1 Li 1.1163(10) 0.5018(12) 0.1961(6) 0.0309(14) Uani 1 1 d .
C1 C 0.7704(6) 0.7963(7) 0.0435(4) 0.0316(9) Uani 1 1 d D
O1A O 0.9100(4) 0.7701(5) 0.1526(2) 0.0321(7) Uani 1 1 d .
O1B O 0.7525(5) 0.6594(5) -0.0606(3) 0.0392(8) Uani 1 1 d .
C2 C 0.6233(8) 1.0354(9) 0.0291(4) 0.0269(11) Uani 0.785(8) 1 d PD
H2 H 0.6791 1.1606 -0.0290 0.032 Uiso 0.785(8) 1 calc PR
C20 C 0.546(2) 0.929(3) 0.0651(16) 0.0269(11) Uani 0.215(8) 1 d PD
H20 H 0.4377 0.8157 0.0955 0.032 Uiso 0.215(8) 1 calc PR
O2 O 0.6312(6) 1.1284(7) 0.1670(3) 0.0568(11) Uani 1 1 d D
H2O H 0.492(11) 1.255(12) 0.157(6) 0.085 Uiso 1 1 d .

loop_
_atom_site_aniso_label
_atom_site_aniso_U_11
_atom_site_aniso_U_22
_atom_site_aniso_U_33
_atom_site_aniso_U_23
_atom_site_aniso_U_13
_atom_site_aniso_U_12
Li1 0.034(3) 0.031(3) 0.026(3) 0.000(3) 0.004(2) 0.011(3)
C1 0.0326(19) 0.035(2) 0.0252(17) -0.0044(15) -0.0003(14) 0.0093(16)
O1A 0.0348(14) 0.0310(14) 0.0273(13) 0.0000(11) -0.0027(10) 0.0077(11)
O1B 0.0416(16) 0.0433(17) 0.0302(14) -0.0100(12) 0.0000(11) 0.0175(13)
C2 0.034(3) 0.021(2) 0.025(2) -0.0040(18) 0.0029(17) 0.0043(19)
C20 0.034(3) 0.021(2) 0.025(2) -0.0040(18) 0.0029(17) 0.0043(19)
O2 0.057(2) 0.066(2) 0.0374(16) -0.0261(15) -0.0169(14) 0.0338(17)

loop_
_atom_type_symbol
_atom_type_description
_atom_type_scat_dispersion_real
_atom_type_scat_dispersion_imag
_atom_type_scat_source
C C 0.0033 0.0016 'International Tables Vol C Tables 4.2.6.8 and 6.1.1.4'
H H 0.0000 0.0000 'International Tables Vol C Tables 4.2.6.8 and 6.1.1.4'
Li Li -0.0003 0.0001 'International Tables Vol C Tables 4.2.6.8 and 6.1.1.4'
O O 0.0106 0.0060 'International Tables Vol C Tables 4.2.6.8 and 6.1.1.4'

loop_
_geom_angle_atom_site_label_1
_geom_angle_atom_site_label_2
_geom_angle_atom_site_label_3
_geom_angle
_geom_angle_site_symmetry_1
_geom_angle_site_symmetry_3
O1B Li1 O1A 121.9(3) 3_765 .
O1B Li1 O2 105.6(3) 3_765 2_745
O1A Li1 O2 107.1(3) . 2_745
O1B Li1 O1A 110.8(3) 3_765 2_745
O1A Li1 O1A 120.4(3) . 2_745
O2 Li1 O1A 81.7(2) 2_745 2_745
O1B C1 O1A 125.9(3) . .
O1B C1 C2 116.4(3) . .
O1A C1 C2 117.3(3) . .
O1B C1 C20 115.2(6) . .
O1A C1 C20 113.4(6) . .
C2 C1 C20 31.6(7) . .
C1 O1A Li1 126.4(3) . .
C1 O1A Li1 116.6(3) . 2_755
Li1 O1A Li1 116.30(17) . 2_755
C1 O1B Li1 150.1(3) . 3_765
O2 C2 C2 107.4(5) . 3_675
O2 C2 C1 106.1(3) . .
C2 C2 C1 109.5(5) 3_675 .
O2 C2 H2 111.2 . .
C2 C2 H2 111.2 3_675 .
C1 C2 H2 111.2 . .
O2 C20 C20 104.3(15) . 3_675
O2 C20 C1 102.3(9) . .
C20 C20 C1 107.8(15) 3_675 .
O2 C20 H20 113.8 . .
C20 C20 H20 113.8 3_675 .
C1 C20 H20 113.8 . .
C2 O2 C20 33.7(7) . .
C2 O2 Li1 114.7(3) . 2_755
C20 O2 Li1 110.4(6) . 2_755
C2 O2 H2O 104(3) . .
C20 O2 H2O 103(3) . .
Li1 O2 H2O 141(3) 2_755 .

loop_
_geom_bond_atom_site_label_1
_geom_bond_atom_site_label_2
_geom_bond_distance
_geom_bond_site_symmetry_2
Li1 O1B 1.882(6) 3_765
Li1 O1A 1.897(6) .
Li1 O2 1.966(7) 2_745
Li1 O1A 1.966(7) 2_745
C1 O1B 1.248(4) .
C1 O1A 1.249(4) .
C1 C2 1.547(5) .
C1 C20 1.579(14) .
O1A Li1 1.966(7) 2_755
O1B Li1 1.882(6) 3_765
C2 O2 1.441(5) .
C2 C2 1.545(10) 3_675
C2 H2 0.9800 .
C20 O2 1.488(13) .
C20 C20 1.51(3) 3_675
C20 H20 0.9800 .
O2 Li1 1.966(7) 2_755
O2 H2O 1.07(7) .

loop_
_geom_hbond_atom_site_label_D
_geom_hbond_atom_site_label_H
_geom_hbond_atom_site_label_A
_geom_hbond_distance_DH
_geom_hbond_distance_HA
_geom_hbond_distance_DA
_geom_hbond_angle_DHA
_geom_hbond_site_symmetry_A
O2 H2O O1B 1.07(7) 1.67(6) 2.625(4) 146(5) 3_675

loop_
_geom_torsion_atom_site_label_1
_geom_torsion_atom_site_label_2
_geom_torsion_atom_site_label_3
_geom_torsion_atom_site_label_4
_geom_torsion
_geom_torsion_site_symmetry_1
_geom_torsion_site_symmetry_4
O1B C1 O1A Li1 -5.4(7) . .
C2 C1 O1A Li1 -178.3(4) . .
C20 C1 O1A Li1 147.0(8) . .
O1B C1 O1A Li1 -175.8(4) . 2_755
C2 C1 O1A Li1 11.3(5) . 2_755
C20 C1 O1A Li1 -23.5(9) . 2_755
O1B Li1 O1A C1 33.6(6) 3_765 .
O2 Li1 O1A C1 155.2(3) 2_745 .
O1A Li1 O1A C1 -114.6(4) 2_745 .
O1B Li1 O1A Li1 -155.9(4) 3_765 2_755
O2 Li1 O1A Li1 -34.4(4) 2_745 2_755
O1A Li1 O1A Li1 55.9(5) 2_745 2_755
O1A C1 O1B Li1 -51.0(9) . 3_765
C2 C1 O1B Li1 121.9(6) . 3_765
C20 C1 O1B Li1 157.0(10) . 3_765
O1B C1 C2 O2 166.7(4) . .
O1A C1 C2 O2 -19.7(5) . .
C20 C1 C2 O2 71.0(10) . .
O1B C1 C2 C2 51.1(6) . 3_675
O1A C1 C2 C2 -135.3(5) . 3_675
C20 C1 C2 C2 -44.7(10) . 3_675
O1B C1 C20 O2 -164.1(7) . .
O1A C1 C20 O2 40.5(13) . .
C2 C1 C20 O2 -64.1(9) . .
O1B C1 C20 C20 -54.4(17) . 3_675
O1A C1 C20 C20 150.1(12) . 3_675
C2 C1 C20 C20 45.5(13) . 3_675
C2 C2 O2 C20 46.0(11) 3_675 .
C1 C2 O2 C20 -71.0(10) . .
C2 C2 O2 Li1 136.0(4) 3_675 2_755
C1 C2 O2 Li1 19.0(5) . 2_755
C20 C20 O2 C2 -46.6(13) 3_675 .
C1 C20 O2 C2 65.6(10) . .
C20 C20 O2 Li1 -150.9(12) 3_675 2_755
C1 C20 O2 Li1 -38.7(12) . 2_755
